data_9014681
loop_
_publ_author_name
'Hendricks, S.'
'Merwin, H.'

_publ_section_title
;
 The Atomic Arrangement in Crystals of the Alkali Platini-thiocyanates
 _cod_database_code 1010599
;
_journal_name_full 'American Journal of Science'
_journal_page_first 487
_journal_page_last 494
_journal_volume 15
_journal_year 1928
_chemical_formula_sum 'C6 K2 N6 Pt S6'
_space_group_IT_number 164
_symmetry_space_group_name_Hall '-P 3 2"'
_symmetry_space_group_name_H-M 'P -3 m 1'
_cell_angle_alpha 90
_cell_angle_beta 90
_cell_angle_gamma 120
_cell_formula_units_Z 1
_cell_length_a 6.73
_cell_length_b 6.73
_cell_length_c 10.26
_cell_volume 402.446
_database_code_amcsd 0017482
_exptl_crystal_density_diffrn 1.921
_cod_duplicate_entry 1010599
_cod_original_formula_sum 'Pt K2 S6'
_cod_database_code 9014681
_amcsd_formula_title 'K2 N6 Pt S6'

loop_
_space_group_symop_operation_xyz
x,y,z
-y,-x,z
y,-x+y,-z
-x,-x+y,-z
-x+y,-x,z
-x+y,y,z
-x,-y,-z
y,x,-z
-y,x-y,z
x,x-y,z
x-y,x,-z
x-y,-y,-z

loop_
_atom_site_label
_atom_site_fract_x
_atom_site_fract_y
_atom_site_fract_z
Pt1 0.00000 0.00000 0.00000
K1 0.33333 0.66667 0.50000
S1 0.13000 -0.13000 0.11000

loop_
_cod_related_entry_id
_cod_related_entry_database
_cod_related_entry_code
1 AMCSD 0017482
